data_1555677
loop_
_publ_author_name
'Mondal, Mukulesh'
'Wheeler, Kraig A.'
'Kerrigan, Nessan J.'

_publ_section_title
;
 Alkaloid-Catalyzed Enantioselective [3 + 2] Cycloaddition of Ketenes and
 Azomethine Imines.
;
_journal_issue 16
_journal_name_full 'Organic letters'
_journal_page_first 4108
_journal_page_last 4111
_journal_paper_doi 10.1021/acs.orglett.6b02038
_journal_volume 18
_journal_year 2016
_chemical_absolute_configuration ad
_chemical_formula_moiety 'C14 H14 N2 O4'
_chemical_formula_sum 'C14 H14 N2 O4'
_chemical_formula_weight 274.27
_space_group_crystal_system orthorhombic
_space_group_IT_number 19
_space_group_name_Hall 'P 2ac 2ab'
_space_group_name_H-M_alt 'P 21 21 21'
_atom_sites_solution_hydrogens geom
_audit_creation_method SHELXL-2014/7
_cell_angle_alpha 90
_cell_angle_beta 90
_cell_angle_gamma 90
_cell_formula_units_Z 4
_cell_length_a 6.7657(2)
_cell_length_b 12.1602(3)
_cell_length_c 16.0507(4)
_cell_measurement_reflns_used 6559
_cell_measurement_temperature 100(2)
_cell_measurement_theta_max 67.80
_cell_measurement_theta_min 4.56
_cell_volume 1320.53(6)
_computing_cell_refinement APEX2
_computing_data_collection 'APEX2 (Bruker, 2013)'
_computing_data_reduction
;
SADABS (Bruker, 2013) and XPREP (Bruker, 2013)
;
_computing_molecular_graphics 'XSEED (Barbour, 2001)'
_computing_publication_material 'XSEED (Barbour, 2001)'
_computing_structure_refinement 'SHELXL-2014/7 (Sheldrick, 2014)'
_diffrn_ambient_temperature 100(2)
_diffrn_detector_area_resol_mean 8.33
_diffrn_measured_fraction_theta_full 1.000
_diffrn_measured_fraction_theta_max 1.000
_diffrn_measurement_device_type 'Bruker APEXII CCD'
_diffrn_measurement_method 'phi and omega scans'
_diffrn_radiation_type CuK\a
_diffrn_radiation_wavelength 1.54178
_diffrn_reflns_av_R_equivalents 0.0354
_diffrn_reflns_av_unetI/netI 0.0167
_diffrn_reflns_Laue_measured_fraction_full 1.000
_diffrn_reflns_Laue_measured_fraction_max 1.000
_diffrn_reflns_limit_h_max 8
_diffrn_reflns_limit_h_min -8
_diffrn_reflns_limit_k_max 13
_diffrn_reflns_limit_k_min -14
_diffrn_reflns_limit_l_max 19
_diffrn_reflns_limit_l_min -19
_diffrn_reflns_number 19856
_diffrn_reflns_point_group_measured_fraction_full 1.000
_diffrn_reflns_point_group_measured_fraction_max 1.000
_diffrn_reflns_theta_full 67.679
_diffrn_reflns_theta_max 68.175
_diffrn_reflns_theta_min 4.562
_diffrn_source 'fine-focus sealed tube'
_exptl_absorpt_coefficient_mu 0.857
_exptl_absorpt_correction_T_max 0.753
_exptl_absorpt_correction_T_min 0.700
_exptl_absorpt_process_details 'SADABS-2014/7, Bruker AXS'
_exptl_crystal_colour colourless
_exptl_crystal_density_diffrn 1.380
_exptl_crystal_description 'transparent rod'
_exptl_crystal_F_000 576
_exptl_crystal_size_max 0.197
_exptl_crystal_size_mid 0.156
_exptl_crystal_size_min 0.094
_refine_diff_density_max 0.126
_refine_diff_density_min -0.135
_refine_diff_density_rms 0.029
_refine_ls_abs_structure_details
;
 Flack x determined using 941 quotients [(I+)-(I-)]/[(I+)+(I-)]
 (Parsons, Flack and Wagner, Acta Cryst. B69 (2013) 249-259).
;
_refine_ls_abs_structure_Flack 0.12(7)
_refine_ls_extinction_method none
_refine_ls_goodness_of_fit_ref 1.054
_refine_ls_hydrogen_treatment constr
_refine_ls_matrix_type full
_refine_ls_number_parameters 182
_refine_ls_number_reflns 2416
_refine_ls_number_restraints 0
_refine_ls_restrained_S_all 1.054
_refine_ls_R_factor_all 0.0275
_refine_ls_R_factor_gt 0.0261
_refine_ls_shift/su_max 0.000
_refine_ls_shift/su_mean 0.000
_refine_ls_structure_factor_coef Fsqd
_refine_ls_weighting_details 'w=1/[\s^2^(Fo^2^)+(0.0437P)^2^+0.1357P] where P=(Fo^2^+2Fc^2^)/3'
_refine_ls_weighting_scheme calc
_refine_ls_wR_factor_gt 0.0692
_refine_ls_wR_factor_ref 0.0702
_reflns_Friedel_coverage 0.705
_reflns_Friedel_fraction_full 1.000
_reflns_Friedel_fraction_max 1.000
_reflns_number_gt 2322
_reflns_number_total 2416
_reflns_threshold_expression 'I > 2\s(I)'
_cod_data_source_file ol6b02038_si_004.cif
_cod_data_source_block nker21
_cod_database_code 1555677
_shelx_shelxl_version_number 2014/7
_shelx_space_group_comment
;
The symmetry employed for this shelxl refinement is uniquely defined
by the following loop, which should always be used as a source of
symmetry information in preference to the above space-group names.
They are only intended as comments.
;
_shelx_estimated_absorpt_t_min 0.849
_shelx_estimated_absorpt_t_max 0.924

loop_
_space_group_symop_operation_xyz
'x, y, z'
'-x+1/2, -y, z+1/2'
'x+1/2, -y+1/2, -z'
'-x, y+1/2, -z+1/2'

loop_
_atom_site_label
_atom_site_type_symbol
_atom_site_fract_x
_atom_site_fract_y
_atom_site_fract_z
_atom_site_U_iso_or_equiv
_atom_site_adp_type
_atom_site_occupancy
_atom_site_site_symmetry_order
_atom_site_calc_flag
_atom_site_refinement_flags_posn
_atom_site_refinement_flags_adp
O1 O 0.9109(2) 0.39274(11) 0.45816(9) 0.0291(3) Uani 1 1 d . .
O2 O 0.9106(2) 0.23588(10) 0.61385(8) 0.0285(3) Uani 1 1 d . .
O3 O 1.00123(19) 0.00492(10) 0.62031(8) 0.0253(3) Uani 1 1 d . .
O4 O 0.7305(2) 0.01974(11) 0.70172(8) 0.0292(3) Uani 1 1 d . .
N1 N 0.8787(2) 0.20442(12) 0.47147(9) 0.0230(3) Uani 1 1 d . .
N2 N 0.8725(2) 0.10821(12) 0.41720(9) 0.0225(3) Uani 1 1 d . .
C1 C 0.8934(3) 0.17519(14) 0.55439(11) 0.0227(4) Uani 1 1 d . .
C2 C 0.8886(3) 0.04923(14) 0.55319(11) 0.0224(4) Uani 1 1 d . .
H2 H 0.7491 0.0223 0.5560 0.027 Uiso 1 1 calc R U
C3 C 0.9777(3) 0.02390(15) 0.46763(11) 0.0226(4) Uani 1 1 d . .
H3 H 1.1223 0.0409 0.4684 0.027 Uiso 1 1 calc R U
C4 C 0.9798(3) 0.14765(15) 0.34204(11) 0.0256(4) Uani 1 1 d . .
H4A H 0.9392 0.1063 0.2918 0.031 Uiso 1 1 calc R U
H4B H 1.1246 0.1409 0.3492 0.031 Uiso 1 1 calc R U
C5 C 0.9172(3) 0.26780(16) 0.33643(12) 0.0272(4) Uani 1 1 d . .
H5A H 1.0169 0.3120 0.3062 0.033 Uiso 1 1 calc R U
H5B H 0.7880 0.2753 0.3081 0.033 Uiso 1 1 calc R U
C6 C 0.9033(3) 0.30243(15) 0.42667(12) 0.0245(4) Uani 1 1 d . .
C7 C 0.9034(3) -0.00223(14) 0.69462(11) 0.0246(4) Uani 1 1 d . .
C8 C 1.0370(3) -0.04174(19) 0.76242(12) 0.0336(5) Uani 1 1 d . .
H8A H 0.9630 -0.0460 0.8148 0.050 Uiso 1 1 calc R U
H8B H 1.1475 0.0096 0.7688 0.050 Uiso 1 1 calc R U
H8C H 1.0880 -0.1148 0.7481 0.050 Uiso 1 1 calc R U
C9 C 0.9464(3) -0.09053(15) 0.43413(11) 0.0248(4) Uani 1 1 d . .
C10 C 1.1089(3) -0.15474(17) 0.41436(12) 0.0321(4) Uani 1 1 d . .
H10 H 1.2382 -0.1251 0.4197 0.039 Uiso 1 1 calc R U
C11 C 1.0842(4) -0.26264(17) 0.38660(14) 0.0392(5) Uani 1 1 d . .
H11 H 1.1965 -0.3061 0.3732 0.047 Uiso 1 1 calc R U
C12 C 0.8969(4) -0.30640(17) 0.37855(13) 0.0391(5) Uani 1 1 d . .
H12 H 0.8799 -0.3803 0.3607 0.047 Uiso 1 1 calc R U
C13 C 0.7342(4) -0.24176(18) 0.39676(14) 0.0404(5) Uani 1 1 d . .
H13 H 0.6051 -0.2713 0.3904 0.048 Uiso 1 1 calc R U
C14 C 0.7576(3) -0.13410(17) 0.42426(13) 0.0322(5) Uani 1 1 d . .
H14 H 0.6449 -0.0903 0.4363 0.039 Uiso 1 1 calc R U

loop_
_atom_site_aniso_label
_atom_site_aniso_U_11
_atom_site_aniso_U_22
_atom_site_aniso_U_33
_atom_site_aniso_U_23
_atom_site_aniso_U_13
_atom_site_aniso_U_12
O1 0.0274(7) 0.0238(6) 0.0361(7) -0.0014(6) 0.0051(6) 0.0014(6)
O2 0.0307(7) 0.0292(7) 0.0257(7) -0.0061(6) 0.0021(6) 0.0007(6)
O3 0.0258(7) 0.0290(7) 0.0211(6) -0.0001(5) -0.0013(5) 0.0040(5)
O4 0.0289(7) 0.0321(8) 0.0265(7) 0.0035(5) 0.0031(6) 0.0026(6)
N1 0.0245(8) 0.0211(7) 0.0233(7) -0.0021(6) 0.0011(6) 0.0011(7)
N2 0.0242(8) 0.0216(7) 0.0217(7) -0.0017(6) 0.0008(6) -0.0016(6)
C1 0.0174(8) 0.0255(9) 0.0251(9) -0.0014(7) 0.0000(7) 0.0011(8)
C2 0.0230(8) 0.0230(9) 0.0213(8) 0.0000(7) -0.0009(7) 0.0006(7)
C3 0.0221(8) 0.0241(9) 0.0216(9) -0.0022(7) -0.0012(7) -0.0004(8)
C4 0.0275(9) 0.0277(10) 0.0217(9) -0.0003(7) 0.0015(8) -0.0060(8)
C5 0.0282(9) 0.0270(10) 0.0265(9) 0.0044(7) 0.0018(8) -0.0033(8)
C6 0.0177(8) 0.0248(9) 0.0309(9) 0.0025(8) 0.0008(8) 0.0003(8)
C7 0.0319(10) 0.0191(8) 0.0229(9) -0.0010(7) 0.0019(8) 0.0001(8)
C8 0.0385(11) 0.0384(11) 0.0238(10) 0.0021(8) -0.0020(8) 0.0067(9)
C9 0.0321(10) 0.0246(9) 0.0176(8) -0.0010(7) 0.0002(7) -0.0009(7)
C10 0.0342(11) 0.0321(10) 0.0300(10) -0.0040(8) -0.0015(9) 0.0035(9)
C11 0.0529(14) 0.0305(11) 0.0342(11) -0.0072(9) -0.0008(10) 0.0115(10)
C12 0.0674(15) 0.0249(9) 0.0249(10) -0.0039(8) -0.0023(11) -0.0054(11)
C13 0.0506(14) 0.0355(12) 0.0351(11) -0.0048(9) 0.0014(10) -0.0160(11)
C14 0.0331(11) 0.0320(11) 0.0314(10) -0.0030(8) 0.0015(9) -0.0059(9)

loop_
_atom_type_symbol
_atom_type_description
_atom_type_scat_dispersion_real
_atom_type_scat_dispersion_imag
_atom_type_scat_source
C C 0.0181 0.0091 'International Tables Vol C Tables 4.2.6.8 and 6.1.1.4'
H H 0.0000 0.0000 'International Tables Vol C Tables 4.2.6.8 and 6.1.1.4'
N N 0.0311 0.0180 'International Tables Vol C Tables 4.2.6.8 and 6.1.1.4'
O O 0.0492 0.0322 'International Tables Vol C Tables 4.2.6.8 and 6.1.1.4'

loop_
_geom_angle_atom_site_label_1
_geom_angle_atom_site_label_2
_geom_angle_atom_site_label_3
_geom_angle
C7 O3 C2 115.14(14)
C1 N1 C6 134.79(16)
C1 N1 N2 111.78(14)
C6 N1 N2 112.26(14)
N1 N2 C3 102.36(13)
N1 N2 C4 102.22(13)
C3 N2 C4 115.47(14)
O2 C1 N1 127.52(17)
O2 C1 C2 128.37(16)
N1 C1 C2 104.10(14)
O3 C2 C3 113.06(14)
O3 C2 C1 110.92(14)
C3 C2 C1 101.78(14)
O3 C2 H2 110.3
C3 C2 H2 110.3
C1 C2 H2 110.3
N2 C3 C9 112.03(15)
N2 C3 C2 99.27(13)
C9 C3 C2 116.78(15)
N2 C3 H3 109.4
C9 C3 H3 109.4
C2 C3 H3 109.4
N2 C4 C5 102.79(15)
N2 C4 H4A 111.2
C5 C4 H4A 111.2
N2 C4 H4B 111.2
C5 C4 H4B 111.2
H4A C4 H4B 109.1
C6 C5 C4 103.17(15)
C6 C5 H5A 111.1
C4 C5 H5A 111.1
C6 C5 H5B 111.1
C4 C5 H5B 111.1
H5A C5 H5B 109.1
O1 C6 N1 124.21(17)
O1 C6 C5 130.59(17)
N1 C6 C5 105.19(15)
O4 C7 O3 122.58(17)
O4 C7 C8 126.12(17)
O3 C7 C8 111.29(16)
C7 C8 H8A 109.5
C7 C8 H8B 109.5
H8A C8 H8B 109.5
C7 C8 H8C 109.5
H8A C8 H8C 109.5
H8B C8 H8C 109.5
C10 C9 C14 119.18(18)
C10 C9 C3 119.40(17)
C14 C9 C3 121.40(17)
C9 C10 C11 120.5(2)
C9 C10 H10 119.7
C11 C10 H10 119.7
C12 C11 C10 120.1(2)
C12 C11 H11 119.9
C10 C11 H11 119.9
C11 C12 C13 119.43(18)
C11 C12 H12 120.3
C13 C12 H12 120.3
C12 C13 C14 120.7(2)
C12 C13 H13 119.6
C14 C13 H13 119.6
C13 C14 C9 119.9(2)
C13 C14 H14 120.0
C9 C14 H14 120.0

loop_
_geom_bond_atom_site_label_1
_geom_bond_atom_site_label_2
_geom_bond_distance
O1 C6 1.210(2)
O2 C1 1.212(2)
O3 C7 1.367(2)
O3 C2 1.425(2)
O4 C7 1.205(2)
N1 C1 1.381(2)
N1 C6 1.402(2)
N1 N2 1.459(2)
N2 C3 1.488(2)
N2 C4 1.487(2)
C1 C2 1.532(2)
C2 C3 1.531(2)
C2 H2 1.0000
C3 C9 1.507(2)
C3 H3 1.0000
C4 C5 1.524(3)
C4 H4A 0.9900
C4 H4B 0.9900
C5 C6 1.511(3)
C5 H5A 0.9900
C5 H5B 0.9900
C7 C8 1.494(3)
C8 H8A 0.9800
C8 H8B 0.9800
C8 H8C 0.9800
C9 C10 1.385(3)
C9 C14 1.392(3)
C10 C11 1.396(3)
C10 H10 0.9500
C11 C12 1.380(4)
C11 H11 0.9500
C12 C13 1.384(4)
C12 H12 0.9500
C13 C14 1.391(3)
C13 H13 0.9500
C14 H14 0.9500

loop_
_geom_torsion_atom_site_label_1
_geom_torsion_atom_site_label_2
_geom_torsion_atom_site_label_3
_geom_torsion_atom_site_label_4
_geom_torsion
C1 N1 N2 C3 -25.95(19)
C6 N1 N2 C3 143.53(15)
C1 N1 N2 C4 -145.81(16)
C6 N1 N2 C4 23.67(18)
C6 N1 C1 O2 10.1(4)
N2 N1 C1 O2 176.35(18)
C6 N1 C1 C2 -168.41(19)
N2 N1 C1 C2 -2.2(2)
C7 O3 C2 C3 -162.44(14)
C7 O3 C2 C1 83.96(19)
O2 C1 C2 O3 -29.4(3)
N1 C1 C2 O3 149.10(15)
O2 C1 C2 C3 -149.9(2)
N1 C1 C2 C3 28.56(19)
N1 N2 C3 C9 165.64(14)
C4 N2 C3 C9 -84.21(18)
N1 N2 C3 C2 41.68(15)
C4 N2 C3 C2 151.83(15)
O3 C2 C3 N2 -162.17(14)
C1 C2 C3 N2 -43.15(16)
O3 C2 C3 C9 77.3(2)
C1 C2 C3 C9 -163.69(16)
N1 N2 C4 C5 -35.87(16)
C3 N2 C4 C5 -146.10(15)
N2 C4 C5 C6 36.00(19)
C1 N1 C6 O1 -14.5(3)
N2 N1 C6 O1 179.30(18)
C1 N1 C6 C5 165.4(2)
N2 N1 C6 C5 -0.8(2)
C4 C5 C6 O1 158.0(2)
C4 C5 C6 N1 -21.9(2)
C2 O3 C7 O4 5.1(2)
C2 O3 C7 C8 -175.86(15)
N2 C3 C9 C10 124.67(18)
C2 C3 C9 C10 -121.82(19)
N2 C3 C9 C14 -56.7(2)
C2 C3 C9 C14 56.8(2)
C14 C9 C10 C11 -1.4(3)
C3 C9 C10 C11 177.25(18)
C9 C10 C11 C12 0.0(3)
C10 C11 C12 C13 1.2(3)
C11 C12 C13 C14 -1.0(3)
C12 C13 C14 C9 -0.3(3)
C10 C9 C14 C13 1.5(3)
C3 C9 C14 C13 -177.08(18)
